data_7060586
loop_
_publ_author_name
'Kordestani, Nazanin'
'Amiri Rudbari, Hadi'
'Correia, Isabel'
'Valente, Andreia'
'C\^orte-Real, Leonor'
'Islam, Mohammad Khairul'
'Micale, Nicola'
'Braun, Jason D.'
'Herbert, David E.'
'Tumanov, Nikolay'
'Wouters, Johan'
'Enamullah, Mohammed'

_publ_section_title
;
 Heteroleptic enantiopure Pd(ii)-complexes derived from
 halogen-substituted Schiff bases and 2-picolylamine: synthesis,
 experimental and computational characterization and investigation of the
 influence of chirality and halogen atoms on the anticancer activity
;
_journal_issue 20
_journal_name_full 'New Journal of Chemistry'
_journal_page_first 9163
_journal_page_last 9180
_journal_paper_doi 10.1039/D1NJ01491A
_journal_volume 45
_journal_year 2021
_chemical_formula_sum 'C18 H10 Cd N3 O6'
_chemical_formula_weight 476.69
_space_group_crystal_system orthorhombic
_space_group_IT_number 67
_space_group_name_Hall '-C 2a 2'
_space_group_name_H-M_alt 'C m m a'
_atom_sites_solution_hydrogens geom
_audit_block_doi 10.5517/ccdc.csd.cc24sbx6
_audit_creation_method SHELXL-2018/3
_audit_update_record
;
2020-03-11 deposited with the CCDC.	2021-04-16 downloaded from the CCDC.
;
_cell_angle_alpha 90
_cell_angle_beta 90
_cell_angle_gamma 90
_cell_formula_units_Z 4
_cell_length_a 6.7629(2)
_cell_length_b 20.5483(5)
_cell_length_c 14.1909(4)
_cell_measurement_reflns_used 250
_cell_measurement_temperature 293(2)
_cell_measurement_theta_max 27.0
_cell_measurement_theta_min 2.0
_cell_volume 1972.05(9)
_computing_cell_refinement 'SMART APEX II'
_computing_data_collection 'SMART APEX II (Bruker,2010)'
_computing_data_reduction 'SAINT (Bruker,2000)'
_computing_molecular_graphics 'Ortep-3v2 for windows (Farrugia, 1997)'
_computing_publication_material 'PLATON (Spek, 2008)'
_computing_structure_refinement 'SHELXL-2018/3 (Sheldrick, 2018)'
_computing_structure_solution 'SHELXL-2014/7 (Sheldrick, 2014)'
_diffrn_ambient_temperature 293(2)
_diffrn_measured_fraction_theta_full 0.996
_diffrn_measured_fraction_theta_max 0.997
_diffrn_measurement_device_type 'CCD area detector'
_diffrn_measurement_method 'phi and omega scans'
_diffrn_radiation_type MoK\a
_diffrn_radiation_wavelength 0.71073
_diffrn_reflns_av_R_equivalents 0.0248
_diffrn_reflns_av_unetI/netI 0.0132
_diffrn_reflns_Laue_measured_fraction_full 0.996
_diffrn_reflns_Laue_measured_fraction_max 0.997
_diffrn_reflns_limit_h_max 8
_diffrn_reflns_limit_h_min -8
_diffrn_reflns_limit_k_max 26
_diffrn_reflns_limit_k_min -26
_diffrn_reflns_limit_l_max 18
_diffrn_reflns_limit_l_min -17
_diffrn_reflns_number 14877
_diffrn_reflns_point_group_measured_fraction_full 0.996
_diffrn_reflns_point_group_measured_fraction_max 0.997
_diffrn_reflns_theta_full 25.242
_diffrn_reflns_theta_max 26.986
_diffrn_reflns_theta_min 1.982
_diffrn_source 'fine-focus sealed tube'
_exptl_absorpt_coefficient_mu 1.145
_exptl_absorpt_correction_T_max 0.890
_exptl_absorpt_correction_T_min 0.870
_exptl_absorpt_correction_type multi-scan
_exptl_absorpt_process_details
;
'XPREP' - A PROGRAM DATA PREPARATION & RECIPROCAL 
SPACE EXPLORATION,
Bruker Analytical X-ray Systems, 1997
;
_exptl_crystal_colour Orange
_exptl_crystal_density_diffrn 1.606
_exptl_crystal_density_method 'not measured'
_exptl_crystal_description Needle
_exptl_crystal_F_000 940
_exptl_crystal_size_max 0.20
_exptl_crystal_size_mid 0.10
_exptl_crystal_size_min 0.10
_refine_diff_density_max 1.074
_refine_diff_density_min -0.616
_refine_diff_density_rms 0.136
_refine_ls_extinction_method none
_refine_ls_goodness_of_fit_ref 1.155
_refine_ls_hydrogen_treatment constr
_refine_ls_matrix_type full
_refine_ls_number_parameters 94
_refine_ls_number_reflns 1204
_refine_ls_number_restraints 0
_refine_ls_restrained_S_all 1.155
_refine_ls_R_factor_all 0.0340
_refine_ls_R_factor_gt 0.0336
_refine_ls_shift/su_max 0.000
_refine_ls_shift/su_mean 0.000
_refine_ls_structure_factor_coef Fsqd
_refine_ls_weighting_details 'w=1/[\s^2^(Fo^2^)+(0.0677P)^2^+3.5760P] where P=(Fo^2^+2Fc^2^)/3'
_refine_ls_weighting_scheme calc
_refine_ls_wR_factor_gt 0.0966
_refine_ls_wR_factor_ref 0.0974
_reflns_Friedel_coverage 0.000
_reflns_number_gt 1184
_reflns_number_total 1204
_reflns_threshold_expression 'I > 2\s(I)'
_cod_data_source_file d1nj01491a2.cif
_cod_data_source_block DG2
_cod_depositor_comments 'Adding full bibliography for 7060575--7060596.cif.'
_cod_original_sg_symbol_Hall '-C 2b 2'
_cod_database_code 7060586
_shelx_shelxl_version_number 2018/3
_shelx_space_group_comment
;
The symmetry employed for this shelxl refinement is uniquely defined
by the following loop, which should always be used as a source of
symmetry information in preference to the above space-group names.
They are only intended as comments.
;
_exptl_absorpt_special_details
;
 ?
;

loop_
_space_group_symop_operation_xyz
'x, y, z'
'-x, -y+1/2, z'
'x, -y, -z'
'-x, y+1/2, -z'
'x+1/2, y+1/2, z'
'-x+1/2, -y+1, z'
'x+1/2, -y+1/2, -z'
'-x+1/2, y+1, -z'
'-x, -y, -z'
'x, y-1/2, -z'
'-x, y, z'
'x, -y-1/2, z'
'-x+1/2, -y+1/2, -z'
'x+1/2, y, -z'
'-x+1/2, y+1/2, z'
'x+1/2, -y, z'

loop_
_atom_site_label
_atom_site_type_symbol
_atom_site_fract_x
_atom_site_fract_y
_atom_site_fract_z
_atom_site_U_iso_or_equiv
_atom_site_adp_type
_atom_site_occupancy
_atom_site_site_symmetry_order
_atom_site_calc_flag
_atom_site_refinement_flags_posn
_atom_site_refinement_flags_adp
_atom_site_refinement_flags_occupancy
_atom_site_disorder_assembly
_atom_site_disorder_group
Cd1 Cd 0.000000 0.250000 -0.30613(2) 0.02261(17) Uani 1 4 d S T P . .
O1 O 0.000000 0.19698(18) -0.1592(2) 0.0458(8) Uani 1 2 d S T P . .
O2 O -0.1620(4) 0.250000 0.3356(2) 0.0424(8) Uani 1 2 d S T P . .
O3 O 0.000000 0.1201(4) 0.2572(5) 0.090(4) Uani 0.5 2 d S T P . .
N1 N 0.000000 0.15378(15) -0.3869(2) 0.0301(7) Uani 1 2 d S T P . .
C1 C 0.000000 0.0983(2) -0.3378(3) 0.0431(11) Uani 1 2 d S T P . .
H1 H 0.000000 0.100675 -0.272403 0.052 Uiso 1 2 calc R U P . .
C2 C 0.000000 0.0378(2) -0.3794(3) 0.0407(10) Uani 1 2 d S T P . .
H2 H 0.000000 0.000523 -0.342159 0.049 Uiso 1 2 calc R U P . .
C3 C 0.000000 0.03233(17) -0.4762(3) 0.0272(8) Uani 1 2 d S T P . .
C4 C 0.000000 0.0906(2) -0.5273(3) 0.0359(9) Uani 1 2 d S T P . .
H4 H 0.000000 0.089683 -0.592819 0.043 Uiso 1 2 calc R U P . .
C5 C 0.000000 0.1489(2) -0.4808(3) 0.0359(9) Uani 1 2 d S T P . .
H5 H 0.000000 0.186922 -0.516250 0.043 Uiso 1 2 calc R U P . .
C6 C 0.000000 0.250000 -0.1169(4) 0.0327(12) Uani 1 4 d S T P . .
C7 C 0.000000 0.250000 -0.0106(4) 0.0289(11) Uani 1 4 d S T P . .
C8 C 0.000000 0.1926(2) 0.0387(3) 0.0438(11) Uani 1 2 d S T P . .
H8 H 0.000000 0.153142 0.006467 0.053 Uiso 1 2 calc R U P . .
C9 C 0.000000 0.1931(2) 0.1365(3) 0.0449(11) Uani 1 2 d S T P . .
C10 C 0.000000 0.250000 0.1879(3) 0.0312(13) Uani 1 4 d S T P . .
C11 C 0.000000 0.250000 0.2944(4) 0.0289(12) Uani 1 4 d S T P . .
O4 O -0.139(2) 0.0814(8) 0.1346(11) 0.084(4) Uiso 0.25 1 d . . P . .
N2 N 0.000000 0.1278(8) 0.1785(10) 0.075(4) Uiso 0.5 2 d S . P . .

loop_
_atom_site_aniso_label
_atom_site_aniso_U_11
_atom_site_aniso_U_22
_atom_site_aniso_U_33
_atom_site_aniso_U_23
_atom_site_aniso_U_13
_atom_site_aniso_U_12
Cd1 0.0266(2) 0.0216(2) 0.0196(2) 0.000 0.000 0.000
O1 0.057(2) 0.056(2) 0.0243(15) -0.0051(14) 0.000 0.000
O2 0.0254(15) 0.075(2) 0.0271(14) 0.000 0.0020(12) 0.000
O3 0.201(13) 0.047(4) 0.022(3) 0.015(3) 0.000 0.000
N1 0.0328(16) 0.0227(15) 0.0348(17) -0.0047(13) 0.000 0.000
C1 0.069(3) 0.030(2) 0.030(2) -0.0032(17) 0.000 0.000
C2 0.068(3) 0.0239(18) 0.030(2) -0.0006(15) 0.000 0.000
C3 0.0272(17) 0.0223(17) 0.0322(19) -0.0045(15) 0.000 0.000
C4 0.051(2) 0.0291(19) 0.0280(19) -0.0003(15) 0.000 0.000
C5 0.051(2) 0.0238(18) 0.033(2) 0.0005(15) 0.000 0.000
C6 0.026(2) 0.055(4) 0.018(2) 0.000 0.000 0.000
C7 0.021(2) 0.046(3) 0.020(2) 0.000 0.000 0.000
C8 0.066(3) 0.037(2) 0.0282(19) -0.0045(18) 0.000 0.000
C9 0.065(3) 0.041(2) 0.029(2) 0.0038(18) 0.000 0.000
C10 0.026(3) 0.047(4) 0.020(3) 0.000 0.000 0.000
C11 0.026(3) 0.038(3) 0.023(2) 0.000 0.000 0.000

loop_
_atom_type_symbol
_atom_type_description
_atom_type_scat_dispersion_real
_atom_type_scat_dispersion_imag
_atom_type_scat_source
C C 0.0033 0.0016 'International Tables Vol C Tables 4.2.6.8 and 6.1.1.4'
H H 0.0000 0.0000 'International Tables Vol C Tables 4.2.6.8 and 6.1.1.4'
Cd Cd -0.8075 1.2024 'International Tables Vol C Tables 4.2.6.8 and 6.1.1.4'
N N 0.0061 0.0033 'International Tables Vol C Tables 4.2.6.8 and 6.1.1.4'
O O 0.0106 0.0060 'International Tables Vol C Tables 4.2.6.8 and 6.1.1.4'

loop_
_citation_id
_citation_doi
_citation_year
1 10.1021/acs.cgd.0c00880 2020

loop_
_geom_angle_atom_site_label_1
_geom_angle_atom_site_label_2
_geom_angle_atom_site_label_3
_geom_angle
_geom_angle_site_symmetry_1
_geom_angle_site_symmetry_3
_geom_angle_publ_flag
N1 Cd1 N1 119.78(18) 2 . ?
N1 Cd1 O2 84.82(4) 2 13_455 ?
N1 Cd1 O2 84.82(4) . 13_455 ?
N1 Cd1 O2 84.82(4) 2 14 ?
N1 Cd1 O2 84.82(4) . 14 ?
O2 Cd1 O2 159.28(15) 13_455 14 ?
N1 Cd1 O1 147.70(12) 2 . ?
N1 Cd1 O1 92.52(12) . . ?
O2 Cd1 O1 99.17(7) 13_455 . ?
O2 Cd1 O1 99.17(7) 14 . ?
N1 Cd1 O1 92.52(12) 2 2 ?
N1 Cd1 O1 147.70(12) . 2 ?
O2 Cd1 O1 99.17(7) 13_455 2 ?
O2 Cd1 O1 99.17(7) 14 2 ?
O1 Cd1 O1 55.18(17) . 2 ?
N1 Cd1 C6 120.11(9) 2 . ?
N1 Cd1 C6 120.11(9) . . ?
O2 Cd1 C6 100.36(7) 13_455 . ?
O2 Cd1 C6 100.36(7) 14 . ?
O1 Cd1 C6 27.59(9) . . ?
O1 Cd1 C6 27.59(9) 2 . ?
C6 O1 Cd1 91.3(3) . . ?
C11 O2 Cd1 141.6(3) . 13_455 ?
C1 N1 C5 117.1(3) . . ?
C1 N1 Cd1 118.5(3) . . ?
C5 N1 Cd1 124.5(3) . . ?
N1 C1 C2 123.2(4) . . ?
C1 C2 C3 120.0(4) . . ?
C2 C3 C4 116.6(3) . . ?
C2 C3 C3 121.6(4) . 9_554 ?
C4 C3 C3 121.8(4) . 9_554 ?
C5 C4 C3 119.9(4) . . ?
N1 C5 C4 123.2(4) . . ?
O1 C6 O1 122.3(5) 2 . ?
O1 C6 C7 118.8(3) 2 . ?
O1 C6 C7 118.8(3) . . ?
O1 C6 Cd1 61.2(3) 2 . ?
O1 C6 Cd1 61.2(3) . . ?
C7 C6 Cd1 180.0 . . ?
C8 C7 C8 118.7(5) 2 . ?
C8 C7 C6 120.6(3) 2 . ?
C8 C7 C6 120.6(3) . . ?
C7 C8 C9 120.2(4) . . ?
C10 C9 C8 122.4(4) . . ?
C10 C9 N2 124.1(7) . . ?
C8 C9 N2 113.5(7) . . ?
C9 C10 C9 116.1(5) . 2 ?
C9 C10 C11 121.9(3) . . ?
C9 C10 C11 122.0(3) 2 . ?
O2 C11 O2 123.8(5) . 2 ?
O2 C11 C10 118.1(3) . . ?
O2 C11 C10 118.1(3) 2 . ?
O3 N2 C9 122.0(13) . . ?
O3 N2 O4 109.0(11) . . ?
C9 N2 O4 114.8(10) . . ?
O3 N2 O4 109.0(11) . 11 ?
C9 N2 O4 114.8(10) . 11 ?
O4 N2 O4 79.2(15) . 11 ?

loop_
_geom_bond_atom_site_label_1
_geom_bond_atom_site_label_2
_geom_bond_distance
_geom_bond_site_symmetry_2
_geom_bond_publ_flag
Cd1 N1 2.286(3) 2 ?
Cd1 N1 2.286(3) . ?
Cd1 O2 2.324(3) 13_455 ?
Cd1 O2 2.324(3) 14 ?
Cd1 O1 2.352(3) . ?
Cd1 O1 2.352(3) 2 ?
Cd1 C6 2.685(5) . ?
O1 C6 1.244(4) . ?
O2 C11 1.242(4) . ?
O3 N2 1.129(14) . ?
N1 C1 1.336(6) . ?
N1 C5 1.336(6) . ?
C1 C2 1.376(6) . ?
C2 C3 1.378(6) . ?
C3 C4 1.400(6) . ?
C3 C3 1.491(7) 9_554 ?
C4 C5 1.367(6) . ?
C6 C7 1.509(7) . ?
C7 C8 1.372(5) 2 ?
C7 C8 1.372(5) . ?
C8 C9 1.388(6) . ?
C9 C10 1.378(6) . ?
C9 N2 1.468(16) . ?
C10 C11 1.512(7) . ?
O4 N2 1.479(18) . ?
